data_7130986
loop_
_publ_author_name
'Crawford, Ruairi'
'Di Filippo, Mara'
'Guthrie, Duncan'
'Baumann, Marcus'

_publ_section_title
;
 Consecutive photochemical reactions enabled by a dual flow reactor coil
 strategy
;
_journal_name_full 'Chemical Communications'
_journal_paper_doi 10.1039/D2CC05601A
_journal_year 2022
_chemical_formula_moiety 'C19 H17 N O2'
_chemical_formula_sum 'C19 H17 N O2'
_chemical_formula_weight 291.33
_space_group_crystal_system triclinic
_space_group_IT_number 2
_space_group_name_Hall '-P 1'
_space_group_name_H-M_alt 'P -1'
_atom_sites_solution_hydrogens geom
_atom_sites_solution_primary dual
_audit_creation_date 2022-03-22
_audit_creation_method
;
Olex2 1.5
(compiled 2021.12.09 svn.r5202d8cf for OlexSys, GUI svn.r6439)
;
_audit_update_record
;
2022-10-11 deposited with the CCDC.	2022-11-08 downloaded from the CCDC.
;
_cell_angle_alpha 102.5580(10)
_cell_angle_beta 101.4380(10)
_cell_angle_gamma 104.3690(10)
_cell_formula_units_Z 4
_cell_length_a 10.26560(10)
_cell_length_b 10.37350(10)
_cell_length_c 15.2757(2)
_cell_measurement_reflns_used 23002
_cell_measurement_temperature 104(1)
_cell_measurement_theta_max 76.6280
_cell_measurement_theta_min 3.0460
_cell_volume 1482.37(3)
_computing_cell_refinement 'CrysAlisPro 1.171.41.123a (Rigaku OD, 2022)'
_computing_data_collection 'CrysAlisPro 1.171.41.123a (Rigaku OD, 2022)'
_computing_data_reduction 'CrysAlisPro 1.171.41.123a (Rigaku OD, 2022)'
_computing_molecular_graphics 'Olex2 1.5 (Dolomanov et al., 2009)'
_computing_publication_material 'Olex2 1.5 (Dolomanov et al., 2009)'
_computing_structure_refinement 'SHELXL 2018/3 (Sheldrick, 2015)'
_computing_structure_solution 'SHELXT 2018/2 (Sheldrick, 2018)'
_diffrn_ambient_environment N~2~
_diffrn_ambient_temperature 104(1)
_diffrn_detector 'CCD plate'
_diffrn_detector_area_resol_mean 10.3196
_diffrn_detector_type Atlas
_diffrn_measured_fraction_theta_full 1.000
_diffrn_measured_fraction_theta_max 0.990
_diffrn_measurement_details
;
List of Runs (angles in degrees, time in seconds):

  # Type    Start    End  Width  t~exp~   \w     \q     \k     \f   Frames
#--------------------------------------------------------------------------
  1  \w    -69.00  30.00   0.50    1.00    --  -40.50  66.00 -21.00  198
  2  \w    -28.00  72.00   0.50    1.00    --   43.21 -66.00-156.00  200
  3  \w     15.00 114.00   0.50    1.00    --   43.21  66.00 -21.00  198
  4  \w     40.00 140.00   0.50    4.00    --  111.00 -66.00-156.00  200
  5  \w     82.00 178.00   0.50    4.00    --  111.00  66.00 -21.00  192
  6  \w    -63.00  32.00   0.50    1.00    --  -40.50  37.00 -30.00  190
  7  \w   -111.00 -12.00   0.50    1.00    --  -40.50 -66.00-156.00  198
  8  \w    -67.00  30.00   0.50    1.00    --  -40.50  57.00 120.00  194
  9  \w     11.00  42.00   0.50    1.00    --   43.21  79.00-160.81   62
 10  \w     11.00  42.00   0.50    1.00    --   43.21  81.00  42.87   62
 11  \w     12.00  42.00   0.50    1.00    --   43.21  77.00 137.57   60
 12  \w     30.00 107.00   0.50    4.00    --  111.00 -94.00   0.00  154
 13  \w     36.00 109.00   0.50    4.00    --  111.00-111.00-150.00  146
 14  \w    103.00 178.00   0.50    4.00    --  111.00  77.00-120.00  150
 15  \w     36.00 109.00   0.50    4.00    --  111.00-111.00-120.00  146
 16  \w     87.00 178.00   0.50    4.00    --  111.00  45.00 150.00  182
 17  \w     36.00 109.00   0.50    4.00    --  111.00-111.00-180.00  146
 18  \w     36.00 135.00   0.50    4.00    --  111.00 -30.00-150.00  198
 19  \w     36.00 109.00   0.50    4.00    --  111.00-111.00 120.00  146
 20  \w    103.00 178.00   0.50    4.00    --  111.00  77.00-150.00  150
 21  \w     61.00 146.00   0.50    4.00    --  111.00 178.00-150.00  170
 22  \w     37.00 142.00   0.50    4.00    --  111.00 -77.00  60.00  210
 23  \w    103.00 178.00   0.50    4.00    --  111.00  77.00 -60.00  150
 24  \w     36.00 109.00   0.50    4.00    --  111.00-111.00 -30.00  146
 25  \w     36.00 109.00   0.50    4.00    --  111.00-111.00 -90.00  146
 26  \w     36.00 109.00   0.50    4.00    --  111.00-111.00  30.00  146
 27  \w     30.00 107.00   0.50    4.00    --  111.00 -94.00 -60.00  154
 28  \w     66.00 178.00   0.50    4.00    --  111.00  15.00  90.00  224
 29  \w     36.00 109.00   0.50    4.00    --  111.00-111.00  90.00  146
 30  \w     36.00 109.00   0.50    4.00    --  111.00-111.00  60.00  146
 31  \w    104.00 178.00   0.50    4.00    --  111.00 111.00 150.00  148
 32  \w     12.00  42.00   0.50    1.00    --   43.21  78.00 -70.44   60
 33  \w     17.00 113.00   0.50    1.00    --   43.21  57.00 120.00  192
 34  \w     12.00  42.00   0.50    1.00    --   43.21  78.00  87.74   60
 35  \w     21.00 116.00   0.50    1.00    --   43.21  37.00  30.00  190
 36  \w     27.00  98.00   0.50    1.00    --   43.21-125.00 120.00  142
 37  \w     11.00  42.00   0.50    1.00    --   43.21  81.00-124.46   62
 38  \w     21.00 116.00   0.50    1.00    --   43.21  37.00 -60.00  190
 39  \w     83.00 178.00   0.50    4.00    --  111.00  61.00  90.00  190
 40  \w     83.00 178.00   0.50    4.00    --  111.00  61.00 -60.00  190
 41  \w     87.00 178.00   0.50    4.00    --  111.00  30.00-150.00  182
;
_diffrn_measurement_device 'four-circle diffractometer'
_diffrn_measurement_device_type 'SuperNova, Dual, Cu at home/near, Atlas'
_diffrn_measurement_method '\w scans'
_diffrn_orient_matrix_type 'CrysAlisPro convention (1999,Acta A55,543-557)'
_diffrn_orient_matrix_UB_11 -0.1234955000
_diffrn_orient_matrix_UB_12 -0.1206843000
_diffrn_orient_matrix_UB_13 -0.0008502000
_diffrn_orient_matrix_UB_21 0.0426785000
_diffrn_orient_matrix_UB_22 -0.1002529000
_diffrn_orient_matrix_UB_23 -0.0709800000
_diffrn_orient_matrix_UB_31 0.0936233000
_diffrn_orient_matrix_UB_32 -0.0299909000
_diffrn_orient_matrix_UB_33 0.0803411000
_diffrn_radiation_monochromator mirror
_diffrn_radiation_probe x-ray
_diffrn_radiation_type 'Cu K\a'
_diffrn_radiation_wavelength 1.54184
_diffrn_reflns_av_R_equivalents 0.0141
_diffrn_reflns_av_unetI/netI 0.0096
_diffrn_reflns_Laue_measured_fraction_full 1.000
_diffrn_reflns_Laue_measured_fraction_max 0.990
_diffrn_reflns_limit_h_max 12
_diffrn_reflns_limit_h_min -12
_diffrn_reflns_limit_k_max 12
_diffrn_reflns_limit_k_min -13
_diffrn_reflns_limit_l_max 19
_diffrn_reflns_limit_l_min -18
_diffrn_reflns_number 30670
_diffrn_reflns_point_group_measured_fraction_full 1.000
_diffrn_reflns_point_group_measured_fraction_max 0.990
_diffrn_reflns_theta_full 67.684
_diffrn_reflns_theta_max 76.891
_diffrn_reflns_theta_min 3.075
_diffrn_source 'micro-focus sealed X-ray tube'
_diffrn_source_type 'SuperNova (Cu) X-ray Source'
_exptl_absorpt_coefficient_mu 0.675
_exptl_absorpt_correction_T_max 1.000
_exptl_absorpt_correction_T_min 0.660
_exptl_absorpt_correction_type gaussian
_exptl_absorpt_process_details
;
CrysAlisPro 1.171.41.123a (Rigaku Oxford Diffraction, 2022)
Numerical absorption correction based on gaussian integration over
a multifaceted crystal model
Empirical absorption correction using spherical harmonics,
implemented in SCALE3 ABSPACK scaling algorithm.
;
_exptl_crystal_colour 'clear intense colourless'
_exptl_crystal_density_diffrn 1.305
_exptl_crystal_description block
_exptl_crystal_F_000 616
_exptl_crystal_recrystallization_method 'Re-crystallisation from solvent'
_exptl_crystal_size_max 0.185
_exptl_crystal_size_mid 0.149
_exptl_crystal_size_min 0.115
_refine_diff_density_max 0.591
_refine_diff_density_min -0.402
_refine_diff_density_rms 0.039
_refine_ls_extinction_coef 0.0025(3)
_refine_ls_extinction_expression Fc^*^=kFc[1+0.001xFc^2^\l^3^/sin(2\q)]^-1/4^
_refine_ls_extinction_method 'SHELXL-2018/3 (Sheldrick 2018)'
_refine_ls_goodness_of_fit_ref 1.042
_refine_ls_hydrogen_treatment constr
_refine_ls_matrix_type full
_refine_ls_number_parameters 435
_refine_ls_number_reflns 6172
_refine_ls_number_restraints 60
_refine_ls_restrained_S_all 1.054
_refine_ls_R_factor_all 0.0425
_refine_ls_R_factor_gt 0.0416
_refine_ls_shift/su_max 0.001
_refine_ls_shift/su_mean 0.000
_refine_ls_structure_factor_coef Fsqd
_refine_ls_weighting_details 'w=1/[\s^2^(Fo^2^)+(0.0500P)^2^+0.6852P] where P=(Fo^2^+2Fc^2^)/3'
_refine_ls_weighting_scheme calc
_refine_ls_wR_factor_gt 0.1069
_refine_ls_wR_factor_ref 0.1077
_reflns_Friedel_coverage 0.000
_reflns_number_gt 5985
_reflns_number_total 6172
_reflns_threshold_expression 'I > 2\s(I)'
_cod_data_source_file d2cc05601a2.cif
_cod_data_source_block bau48
_cod_database_code 7130986
_shelx_shelxl_version_number 2018/3
_chemical_oxdiff_formula C19H17NO2
_chemical_oxdiff_usercomment RC-1-6
_shelx_space_group_comment
;
The symmetry employed for this shelxl refinement is uniquely defined
by the following loop, which should always be used as a source of
symmetry information in preference to the above space-group names.
They are only intended as comments.
;
_shelx_estimated_absorpt_t_max 0.926
_shelx_estimated_absorpt_t_min 0.885
_olex2_refinement_description
;
1. Fixed Uiso
 At 1.2 times of:
  All C(H) groups, All C(H,H) groups, All C(H,H,H,H) groups
2. Restrained distances
 O22B-C18A
 1.44 with sigma of 0.02
 O22B-C21B
 1.42 with sigma of 0.02
 O19B-C18B
 1.44 with sigma of 0.02
 C17-O22B
 1.42 with sigma of 0.02
 C18B-C17
 1.5 with sigma of 0.01
 C21B-C20
 1.5 with sigma of 0.01
 C20-O19B
 1.44 with sigma of 0.01
3. Uiso/Uaniso restraints and constraints
Uanis(C18B) \\sim Ueq: with sigma of 0.001 and sigma for terminal atoms of 0.002
Uanis(O19B) \\sim Ueq: with sigma of 0.001 and sigma for terminal atoms of 0.002
Uanis(O22B) \\sim Ueq, Uanis(C21B) \\sim Ueq: with sigma of 0.001 and sigma for
terminal atoms of 0.002
Uanis(O22B) \\sim Ueq, Uanis(O19B) \\sim Ueq: with sigma of 0.001 and sigma for
terminal atoms of 0.002
4. Rigid body (RIGU) restrains
 C20, O19B, C18B, C17
 with sigma for 1-2 distances of 0.001 and sigma for 1-3 distances of 0.001
 C20, C21B, O22B, C17
 with sigma for 1-2 distances of 0.001 and sigma for 1-3 distances of 0.001
5. Others
 Sof(H17)=Sof(C18B)=Sof(H18C)=Sof(H18D)=Sof(H20A)=Sof(H20B)=Sof(C21B)=
 Sof(H21C)=Sof(H21D)=Sof(O19B)=Sof(O22B)=1-FVAR(1)
 Sof(H17A)=Sof(C18A)=Sof(H18A)=Sof(H18B)=Sof(H20C)=Sof(H20D)=Sof(C21A)=
 Sof(H21A)=Sof(H21B)=Sof(O19A)=Sof(O22A)=FVAR(1)
6.a Ternary CH refined with riding coordinates:
 C17(H17A), C17(H17), C39(H39)
6.b Secondary CH2 refined with riding coordinates:
 C18A(H18A,H18B), C18B(H18C,H18D), C20(H20C,H20D), C20(H20A,H20B), C21A(H21A,
 H21B), C21B(H21C,H21D), C41(H41A,H41B), C42(H42A,H42B), C44(H44A,H44B)
6.c Aromatic/amide H refined with riding coordinates:
 C1(H1), C4(H4), C5(H5), C6(H6), C9(H9), C12(H12), C13(H13), C14(H14),
 C15(H15), C16(H16), C25(H25), C26(H26), C27(H27), C28(H28), C31(H31), C34(H34),
  C35(H35), C36(H36), C37(H37), C38(H38)
;
_olex2_submission_special_instructions 'No special instructions were received'
_oxdiff_exptl_absorpt_empirical_details
;
Empirical correction (ABSPACK) includes:
- Absorption correction using spherical harmonics
- Frame scaling
;
_oxdiff_exptl_absorpt_empirical_full_max 1.216
_oxdiff_exptl_absorpt_empirical_full_min 0.891

loop_
_space_group_symop_operation_xyz
'x, y, z'
'-x, -y, -z'

loop_
_atom_site_label
_atom_site_type_symbol
_atom_site_fract_x
_atom_site_fract_y
_atom_site_fract_z
_atom_site_U_iso_or_equiv
_atom_site_adp_type
_atom_site_occupancy
_atom_site_site_symmetry_order
_atom_site_calc_flag
_atom_site_refinement_flags_posn
_atom_site_refinement_flags_adp
_atom_site_refinement_flags_occupancy
_atom_site_disorder_assembly
_atom_site_disorder_group
C1 C 0.63154(14) 0.21559(15) 0.16420(10) 0.0322(3) Uani 1 1 d . . . . .
H1 H 0.609542 0.117473 0.145507 0.039 Uiso 1 1 calc R U . . .
C2 C 0.67875(12) 0.29357(13) 0.10464(9) 0.0253(3) Uani 1 1 d . . . . .
C4 C 0.61753(15) 0.28069(16) 0.24825(11) 0.0358(3) Uani 1 1 d . . . . .
H4 H 0.586933 0.227522 0.287825 0.043 Uiso 1 1 calc R U . . .
C5 C 0.64810(15) 0.42601(16) 0.27666(10) 0.0344(3) Uani 1 1 d . . . . .
H5 H 0.639732 0.470334 0.335713 0.041 Uiso 1 1 calc R U . . .
C6 C 0.68983(14) 0.50372(14) 0.21951(9) 0.0304(3) Uani 1 1 d . . . . .
H6 H 0.707868 0.601371 0.238662 0.037 Uiso 1 1 calc R U . . .
C7 C 0.70640(13) 0.43985(13) 0.13198(9) 0.0250(3) Uani 1 1 d . . . . .
C8 C 0.75262(13) 0.51292(13) 0.06913(9) 0.0248(3) Uani 1 1 d . . . . .
C9 C 0.77145(13) 0.43951(13) -0.01062(9) 0.0256(3) Uani 1 1 d . . . . .
H9 H 0.802841 0.486568 -0.052966 0.031 Uiso 1 1 calc R U . . .
C10 C 0.74471(12) 0.29392(12) -0.03097(8) 0.0235(2) Uani 1 1 d . . . . .
C11 C 0.76816(13) 0.21636(12) -0.11743(8) 0.0244(2) Uani 1 1 d . . . . .
C12 C 0.70219(14) 0.07370(13) -0.15362(9) 0.0279(3) Uani 1 1 d . . . . .
H12 H 0.641814 0.026833 -0.123049 0.033 Uiso 1 1 calc R U . . .
C13 C 0.72415(15) -0.00006(14) -0.23385(10) 0.0326(3) Uani 1 1 d . . . . .
H13 H 0.679729 -0.097238 -0.257337 0.039 Uiso 1 1 calc R U . . .
C14 C 0.81063(15) 0.06725(14) -0.28003(9) 0.0321(3) Uani 1 1 d . . . . .
H14 H 0.824767 0.016575 -0.335252 0.039 Uiso 1 1 calc R U . . .
C15 C 0.87629(14) 0.20901(14) -0.24500(9) 0.0300(3) Uani 1 1 d . . . . .
H15 H 0.935256 0.255641 -0.276464 0.036 Uiso 1 1 calc R U . . .
C16 C 0.85599(13) 0.28284(13) -0.16409(9) 0.0269(3) Uani 1 1 d . . . . .
H16 H 0.902290 0.379642 -0.140130 0.032 Uiso 1 1 calc R U . . .
C17 C 0.77664(13) 0.66694(13) 0.08688(9) 0.0262(3) Uani 1 1 d D . . . .
H17A H 0.826603 0.714952 0.153802 0.031 Uiso 0.9565(13) 1 calc R U P A 1
H17 H 0.708647 0.672663 0.125162 0.031 Uiso 0.0435(13) 1 calc R U P A -1
C18A C 0.63920(15) 0.69888(14) 0.06324(10) 0.0295(3) Uani 0.9565(13) 1 d . . P A 1
H18A H 0.587240 0.647216 -0.002009 0.035 Uiso 0.9565(13) 1 calc R U P A 1
H18B H 0.581586 0.668299 0.104127 0.035 Uiso 0.9565(13) 1 calc R U P A 1
C18B C 0.679(3) 0.668(3) -0.0045(12) 0.0294(16) Uani 0.0435(13) 1 d D U P A -1
H18C H 0.720021 0.628973 -0.053506 0.035 Uiso 0.0435(13) 1 calc R U P A -1
H18D H 0.591246 0.596170 -0.011659 0.035 Uiso 0.0435(13) 1 calc R U P A -1
C20 C 0.74931(18) 0.88933(14) 0.01712(10) 0.0382(3) Uani 1 1 d D . . . .
H20C H 0.767106 0.990242 0.026254 0.046 Uiso 0.9565(13) 1 calc R U P A 1
H20D H 0.699753 0.841336 -0.049056 0.046 Uiso 0.9565(13) 1 calc R U P A 1
H20A H 0.718038 0.973033 0.023871 0.046 Uiso 0.0435(13) 1 calc R U P A -1
H20B H 0.817434 0.899440 -0.020519 0.046 Uiso 0.0435(13) 1 calc R U P A -1
C21A C 0.88457(17) 0.85914(14) 0.04039(11) 0.0341(3) Uani 0.9565(13) 1 d . . P A 1
H21A H 0.941525 0.889202 -0.000979 0.041 Uiso 0.9565(13) 1 calc R U P A 1
H21B H 0.936807 0.911893 0.105397 0.041 Uiso 0.9565(13) 1 calc R U P A 1
C21B C 0.829(3) 0.896(2) 0.1129(10) 0.0261(16) Uani 0.0435(13) 1 d D U P A -1
H21C H 0.917355 0.972552 0.129881 0.031 Uiso 0.0435(13) 1 calc R U P A -1
H21D H 0.774653 0.923305 0.156345 0.031 Uiso 0.0435(13) 1 calc R U P A -1
N1 N 0.69858(11) 0.22249(11) 0.02445(8) 0.0253(2) Uani 1 1 d . . . . .
O19A O 0.66358(11) 0.84383(10) 0.07514(7) 0.0337(2) Uani 0.9565(13) 1 d . . P A 1
O19B O 0.6325(17) 0.7762(15) -0.0371(14) 0.0404(16) Uani 0.0435(13) 1 d D U P A -1
O22A O 0.86138(10) 0.71397(9) 0.02957(6) 0.0275(2) Uani 0.9565(13) 1 d . . P A 1
O22B O 0.8643(19) 0.7824(15) 0.1320(14) 0.0302(14) Uani 0.0435(13) 1 d D U P A -1
C24 C 0.74036(12) 0.81168(12) 0.43826(8) 0.0217(2) Uani 1 1 d . . . . .
C25 C 0.82666(13) 0.87218(13) 0.38659(9) 0.0269(3) Uani 1 1 d . . . . .
H25 H 0.924782 0.889772 0.405929 0.032 Uiso 1 1 calc R U . . .
C26 C 0.76872(14) 0.90517(13) 0.30897(9) 0.0288(3) Uani 1 1 d . . . . .
H26 H 0.827118 0.945817 0.274869 0.035 Uiso 1 1 calc R U . . .
C27 C 0.62313(14) 0.87942(13) 0.27911(9) 0.0275(3) Uani 1 1 d . . . . .
H27 H 0.584348 0.902440 0.224945 0.033 Uiso 1 1 calc R U . . .
C28 C 0.53722(13) 0.82142(13) 0.32767(8) 0.0244(2) Uani 1 1 d . . . . .
H28 H 0.439318 0.804152 0.306774 0.029 Uiso 1 1 calc R U . . .
C29 C 0.59364(12) 0.78702(11) 0.40899(8) 0.0204(2) Uani 1 1 d . . . . .
C30 C 0.51232(12) 0.72993(12) 0.46500(8) 0.0203(2) Uani 1 1 d . . . . .
C31 C 0.57917(12) 0.70018(12) 0.54137(8) 0.0210(2) Uani 1 1 d . . . . .
H31 H 0.526550 0.660520 0.578800 0.025 Uiso 1 1 calc R U . . .
C32 C 0.72588(12) 0.72780(12) 0.56530(8) 0.0204(2) Uani 1 1 d . . . . .
C33 C 0.79793(12) 0.70444(12) 0.65232(8) 0.0221(2) Uani 1 1 d . . . . .
C34 C 0.93951(13) 0.77368(13) 0.69304(9) 0.0265(3) Uani 1 1 d . . . . .
H34 H 0.990472 0.831436 0.662990 0.032 Uiso 1 1 calc R U . . .
C35 C 1.00684(14) 0.75928(15) 0.77686(10) 0.0328(3) Uani 1 1 d . . . . .
H35 H 1.103367 0.807075 0.803741 0.039 Uiso 1 1 calc R U . . .
C36 C 0.93399(16) 0.67549(16) 0.82160(10) 0.0355(3) Uani 1 1 d . . . . .
H36 H 0.980045 0.666094 0.879201 0.043 Uiso 1 1 calc R U . . .
C37 C 0.79312(15) 0.60537(15) 0.78154(10) 0.0346(3) Uani 1 1 d . . . . .
H37 H 0.742729 0.547407 0.811725 0.041 Uiso 1 1 calc R U . . .
C38 C 0.72567(13) 0.61956(13) 0.69770(9) 0.0271(3) Uani 1 1 d . . . . .
H38 H 0.629296 0.571046 0.670833 0.033 Uiso 1 1 calc R U . . .
C39 C 0.35770(12) 0.70994(12) 0.44555(8) 0.0216(2) Uani 1 1 d . . . . .
H39 H 0.313088 0.670323 0.377165 0.026 Uiso 1 1 calc R U . . .
C41 C 0.15591(13) 0.59600(15) 0.48209(10) 0.0314(3) Uani 1 1 d . . . . .
H41A H 0.119726 0.532105 0.517366 0.038 Uiso 1 1 calc R U . . .
H41B H 0.105393 0.553602 0.415505 0.038 Uiso 1 1 calc R U . . .
C42 C 0.13025(14) 0.73238(15) 0.51608(10) 0.0323(3) Uani 1 1 d . . . . .
H42A H 0.028790 0.717626 0.506423 0.039 Uiso 1 1 calc R U . . .
H42B H 0.175911 0.772107 0.583570 0.039 Uiso 1 1 calc R U . . .
C44 C 0.32968(13) 0.84726(13) 0.48011(9) 0.0254(3) Uani 1 1 d . . . . .
H44A H 0.378589 0.888938 0.547016 0.030 Uiso 1 1 calc R U . . .
H44B H 0.366668 0.912287 0.445771 0.030 Uiso 1 1 calc R U . . .
N23 N 0.80465(10) 0.78220(10) 0.51566(7) 0.0223(2) Uani 1 1 d . . . . .
O40 O 0.30172(8) 0.61519(9) 0.49364(6) 0.0256(2) Uani 1 1 d . . . . .
O43 O 0.18430(9) 0.82701(10) 0.46709(7) 0.0297(2) Uani 1 1 d . . . . .

loop_
_atom_site_aniso_label
_atom_site_aniso_U_11
_atom_site_aniso_U_22
_atom_site_aniso_U_33
_atom_site_aniso_U_23
_atom_site_aniso_U_13
_atom_site_aniso_U_12
C1 0.0310(7) 0.0320(7) 0.0456(8) 0.0246(6) 0.0180(6) 0.0126(5)
C2 0.0215(6) 0.0277(6) 0.0319(6) 0.0164(5) 0.0083(5) 0.0089(5)
C4 0.0357(7) 0.0434(8) 0.0451(8) 0.0305(7) 0.0225(6) 0.0164(6)
C5 0.0365(7) 0.0439(8) 0.0331(7) 0.0197(6) 0.0178(6) 0.0157(6)
C6 0.0347(7) 0.0315(7) 0.0301(6) 0.0143(5) 0.0125(5) 0.0109(5)
C7 0.0245(6) 0.0278(6) 0.0262(6) 0.0139(5) 0.0071(5) 0.0083(5)
C8 0.0271(6) 0.0236(6) 0.0250(6) 0.0114(5) 0.0056(5) 0.0069(5)
C9 0.0315(6) 0.0238(6) 0.0239(6) 0.0125(5) 0.0071(5) 0.0078(5)
C10 0.0227(6) 0.0230(6) 0.0254(6) 0.0109(5) 0.0032(4) 0.0068(4)
C11 0.0261(6) 0.0234(6) 0.0248(6) 0.0103(5) 0.0025(5) 0.0098(5)
C12 0.0302(6) 0.0235(6) 0.0300(6) 0.0116(5) 0.0036(5) 0.0083(5)
C13 0.0385(7) 0.0226(6) 0.0340(7) 0.0068(5) 0.0034(6) 0.0106(5)
C14 0.0396(7) 0.0308(7) 0.0278(6) 0.0071(5) 0.0059(5) 0.0175(6)
C15 0.0326(7) 0.0316(7) 0.0289(6) 0.0119(5) 0.0077(5) 0.0125(5)
C16 0.0292(6) 0.0229(6) 0.0286(6) 0.0093(5) 0.0052(5) 0.0081(5)
C17 0.0326(6) 0.0250(6) 0.0234(6) 0.0106(5) 0.0095(5) 0.0081(5)
C18A 0.0320(7) 0.0261(7) 0.0311(7) 0.0108(5) 0.0064(5) 0.0092(5)
C18B 0.029(2) 0.0295(17) 0.0287(18) 0.0079(12) 0.0082(9) 0.0082(11)
C20 0.0661(10) 0.0259(6) 0.0272(6) 0.0132(5) 0.0118(6) 0.0177(6)
C21A 0.0493(9) 0.0203(6) 0.0345(7) 0.0112(5) 0.0172(6) 0.0058(6)
C21B 0.0264(19) 0.0261(16) 0.0260(17) 0.0070(11) 0.0083(9) 0.0073(11)
N1 0.0235(5) 0.0237(5) 0.0323(6) 0.0142(4) 0.0077(4) 0.0078(4)
O19A 0.0461(6) 0.0272(5) 0.0344(5) 0.0130(4) 0.0117(4) 0.0183(4)
O19B 0.0421(18) 0.0397(17) 0.0411(18) 0.0134(11) 0.0096(9) 0.0147(10)
O22A 0.0359(5) 0.0200(4) 0.0299(5) 0.0113(4) 0.0146(4) 0.0063(4)
O22B 0.0308(17) 0.0294(14) 0.0306(17) 0.0089(10) 0.0076(9) 0.0093(9)
C24 0.0233(6) 0.0212(5) 0.0216(5) 0.0051(4) 0.0095(4) 0.0066(4)
C25 0.0246(6) 0.0285(6) 0.0278(6) 0.0076(5) 0.0124(5) 0.0047(5)
C26 0.0344(7) 0.0277(6) 0.0277(6) 0.0104(5) 0.0173(5) 0.0057(5)
C27 0.0365(7) 0.0283(6) 0.0232(6) 0.0113(5) 0.0121(5) 0.0127(5)
C28 0.0272(6) 0.0255(6) 0.0234(6) 0.0081(5) 0.0094(5) 0.0102(5)
C29 0.0238(6) 0.0192(5) 0.0201(5) 0.0052(4) 0.0091(4) 0.0075(4)
C30 0.0209(5) 0.0196(5) 0.0215(5) 0.0050(4) 0.0078(4) 0.0069(4)
C31 0.0221(6) 0.0225(6) 0.0213(5) 0.0079(4) 0.0096(4) 0.0071(4)
C32 0.0220(5) 0.0195(5) 0.0209(5) 0.0048(4) 0.0079(4) 0.0077(4)
C33 0.0239(6) 0.0232(6) 0.0218(6) 0.0054(4) 0.0076(4) 0.0113(5)
C34 0.0242(6) 0.0303(6) 0.0265(6) 0.0071(5) 0.0078(5) 0.0107(5)
C35 0.0276(6) 0.0385(7) 0.0299(7) 0.0063(6) 0.0024(5) 0.0130(6)
C36 0.0400(8) 0.0425(8) 0.0264(6) 0.0127(6) 0.0030(6) 0.0189(6)
C37 0.0394(7) 0.0385(7) 0.0319(7) 0.0188(6) 0.0101(6) 0.0144(6)
C38 0.0275(6) 0.0284(6) 0.0280(6) 0.0116(5) 0.0073(5) 0.0099(5)
C39 0.0209(6) 0.0246(6) 0.0223(5) 0.0091(4) 0.0084(4) 0.0076(4)
C41 0.0197(6) 0.0359(7) 0.0428(8) 0.0170(6) 0.0122(5) 0.0075(5)
C42 0.0256(6) 0.0451(8) 0.0359(7) 0.0173(6) 0.0165(5) 0.0160(6)
C44 0.0252(6) 0.0261(6) 0.0279(6) 0.0083(5) 0.0100(5) 0.0103(5)
N23 0.0208(5) 0.0249(5) 0.0227(5) 0.0066(4) 0.0083(4) 0.0075(4)
O40 0.0196(4) 0.0277(4) 0.0345(5) 0.0150(4) 0.0111(3) 0.0071(3)
O43 0.0270(5) 0.0356(5) 0.0352(5) 0.0142(4) 0.0139(4) 0.0166(4)

loop_
_atom_type_symbol
_atom_type_description
_atom_type_scat_dispersion_real
_atom_type_scat_dispersion_imag
_atom_type_scat_source
C C 0.0181 0.0091 'International Tables Vol C Tables 4.2.6.8 and 6.1.1.4'
H H 0.0000 0.0000 'International Tables Vol C Tables 4.2.6.8 and 6.1.1.4'
N N 0.0311 0.0180 'International Tables Vol C Tables 4.2.6.8 and 6.1.1.4'
O O 0.0492 0.0322 'International Tables Vol C Tables 4.2.6.8 and 6.1.1.4'

loop_
_exptl_crystal_face_index_h
_exptl_crystal_face_index_k
_exptl_crystal_face_index_l
_exptl_crystal_face_perp_dist
-1 0 -9 0.0806
-4 6 1 0.0632
1 0 9 0.0747
4 -6 -1 0.0740
3 -4 7 0.0721
-6 2 0 0.0498
4 2 -9 0.0543
0 -3 9 0.0673
7 -2 0 0.0649
-2 6 0 0.0566
1 2 7 0.0719
-4 -4 3 0.0852
-5 2 -5 0.0572
1 -7 1 0.0821

loop_
_geom_angle_atom_site_label_1
_geom_angle_atom_site_label_2
_geom_angle_atom_site_label_3
_geom_angle
_geom_angle_site_symmetry_1
_geom_angle_site_symmetry_3
_geom_angle_publ_flag
C2 C1 H1 119.8 . . ?
C4 C1 H1 119.8 . . ?
C4 C1 C2 120.50(13) . . ?
C1 C2 C7 119.14(12) . . ?
N1 C2 C1 117.26(11) . . ?
N1 C2 C7 123.57(11) . . ?
C1 C4 H4 119.7 . . ?
C1 C4 C5 120.54(12) . . ?
C5 C4 H4 119.7 . . ?
C4 C5 H5 119.8 . . ?
C6 C5 C4 120.33(13) . . ?
C6 C5 H5 119.8 . . ?
C5 C6 H6 119.6 . . ?
C5 C6 C7 120.71(13) . . ?
C7 C6 H6 119.6 . . ?
C2 C7 C8 116.78(11) . . ?
C6 C7 C2 118.73(11) . . ?
C6 C7 C8 124.48(12) . . ?
C7 C8 C17 122.05(11) . . ?
C9 C8 C7 118.50(11) . . ?
C9 C8 C17 119.42(11) . . ?
C8 C9 H9 119.6 . . ?
C8 C9 C10 120.78(11) . . ?
C10 C9 H9 119.6 . . ?
C9 C10 C11 119.89(11) . . ?
N1 C10 C9 122.35(11) . . ?
N1 C10 C11 117.76(11) . . ?
C12 C11 C10 119.99(11) . . ?
C12 C11 C16 118.53(12) . . ?
C16 C11 C10 121.48(11) . . ?
C11 C12 H12 119.7 . . ?
C13 C12 C11 120.54(12) . . ?
C13 C12 H12 119.7 . . ?
C12 C13 H13 119.8 . . ?
C12 C13 C14 120.43(12) . . ?
C14 C13 H13 119.8 . . ?
C13 C14 H14 120.2 . . ?
C15 C14 C13 119.58(12) . . ?
C15 C14 H14 120.2 . . ?
C14 C15 H15 119.9 . . ?
C14 C15 C16 120.15(13) . . ?
C16 C15 H15 119.9 . . ?
C11 C16 H16 119.6 . . ?
C15 C16 C11 120.77(12) . . ?
C15 C16 H16 119.6 . . ?
C8 C17 H17A 109.5 . . ?
C8 C17 H17 96.0 . . ?
C8 C17 C18A 110.99(11) . . ?
C8 C17 C18B 99.9(9) . . ?
H17A C17 H17 69.3 . . ?
C18A C17 H17A 109.5 . . ?
C18A C17 H17 51.5 . . ?
C18A C17 C18B 45.8(11) . . ?
C18B C17 H17A 148.1 . . ?
C18B C17 H17 96.0 . . ?
O22A C17 C8 107.65(10) . . ?
O22A C17 H17A 109.5 . . ?
O22A C17 H17 154.7 . . ?
O22A C17 C18A 109.69(10) . . ?
O22A C17 C18B 71.7(11) . . ?
O22B C17 C8 142.3(9) . . ?
O22B C17 H17A 43.9 . . ?
O22B C17 H17 96.0 . . ?
O22B C17 C18A 104.4(9) . . ?
O22B C17 C18B 114.3(13) . . ?
O22B C17 O22A 70.8(10) . . ?
C17 C18A H18A 109.6 . . ?
C17 C18A H18B 109.6 . . ?
C17 C18A O19B 109.3(7) . . ?
H18A C18A H18B 108.1 . . ?
C18B C18A C17 68.5(7) . . ?
C18B C18A H18A 49.0 . . ?
C18B C18A H18B 148.0 . . ?
C18B C18A O19A 100.3(12) . . ?
C18B C18A O19B 51.3(10) . . ?
O19A C18A C17 110.49(11) . . ?
O19A C18A H18A 109.6 . . ?
O19A C18A H18B 109.6 . . ?
O19A C18A O19B 57.6(5) . . ?
O19B C18A H18A 55.5 . . ?
O19B C18A H18B 141.1 . . ?
C17 C18B H18C 103.7 . . ?
C17 C18B H18D 103.7 . . ?
C17 C18B O22A 50.8(6) . . ?
C18A C18B C17 65.7(7) . . ?
C18A C18B H18C 167.2 . . ?
C18A C18B H18D 71.9 . . ?
C18A C18B O19B 89.1(19) . . ?
C18A C18B O22A 108.5(10) . . ?
H18C C18B H18D 105.3 . . ?
O19B C18B C17 134.1(18) . . ?
O19B C18B H18C 103.7 . . ?
O19B C18B H18D 103.7 . . ?
O19B C18B O22A 111.4(18) . . ?
O22A C18B H18C 66.2 . . ?
O22A C18B H18D 144.9 . . ?
H20C C20 H20D 108.1 . . ?
H20C C20 H20A 28.2 . . ?
H20C C20 H20B 84.1 . . ?
H20D C20 H20A 99.1 . . ?
H20D C20 H20B 71.2 . . ?
H20A C20 H20B 106.6 . . ?
C21A C20 H20C 109.6 . . ?
C21A C20 H20D 109.6 . . ?
C21A C20 H20A 136.5 . . ?
C21A C20 H20B 56.5 . . ?
C21A C20 C21B 54.2(10) . . ?
C21B C20 H20C 97.8 . . ?
C21B C20 H20D 153.4 . . ?
C21B C20 H20A 106.7 . . ?
C21B C20 H20B 106.7 . . ?
O19A C20 H20C 109.6 . . ?
O19A C20 H20D 109.6 . . ?
O19A C20 H20A 88.6 . . ?
O19A C20 H20B 164.6 . . ?
O19A C20 C21A 110.49(11) . . ?
O19A C20 C21B 65.4(11) . . ?
O19B C20 H20C 130.8 . . ?
O19B C20 H20D 40.3 . . ?
O19B C20 H20A 106.7 . . ?
O19B C20 H20B 106.7 . . ?
O19B C20 C21A 116.4(9) . . ?
O19B C20 C21B 122.7(13) . . ?
O19B C20 O19A 70.2(10) . . ?
C20 C21A H21A 109.5 . . ?
C20 C21A H21B 109.5 . . ?
C20 C21A O22B 100.9(6) . . ?
H21A C21A H21B 108.1 . . ?
C21B C21A C20 63.5(6) . . ?
C21B C21A H21A 148.0 . . ?
C21B C21A H21B 53.2 . . ?
C21B C21A O22A 101.8(10) . . ?
C21B C21A O22B 50.2(8) . . ?
O22A C21A C20 110.58(12) . . ?
O22A C21A H21A 109.5 . . ?
O22A C21A H21B 109.5 . . ?
O22A C21A O22B 57.1(5) . . ?
O22B C21A H21A 149.5 . . ?
O22B C21A H21B 60.2 . . ?
C20 C21B H21C 106.9 . . ?
C20 C21B H21D 106.9 . . ?
C20 C21B O19A 55.2(6) . . ?
C21A C21B C20 62.2(6) . . ?
C21A C21B H21C 78.0 . . ?
C21A C21B H21D 169.1 . . ?
C21A C21B O19A 108.5(9) . . ?
C21A C21B O22B 80.4(16) . . ?
H21C C21B H21D 106.7 . . ?
O19A C21B H21C 148.1 . . ?
O19A C21B H21D 62.2 . . ?
O22B C21B C20 121.7(16) . . ?
O22B C21B H21C 106.9 . . ?
O22B C21B H21D 106.9 . . ?
O22B C21B O19A 105.0(18) . . ?
C10 N1 C2 117.98(10) . . ?
C18A O19A C20 109.80(10) . . ?
C18A O19A C21B 99.4(8) . . ?
C18A O19A O19B 75.1(6) . . ?
C20 O19A C21B 59.4(7) . . ?
C20 O19A O19B 54.1(6) . . ?
C21B O19A O19B 104.8(10) . . ?
C18B O19B C18A 39.6(13) . . ?
C18B O19B O19A 81.0(15) . . ?
C20 O19B C18A 89.8(9) . . ?
C20 O19B C18B 97.0(15) . . ?
C20 O19B O19A 55.7(6) . . ?
O19A O19B C18A 47.3(6) . . ?
C17 O22A C18B 57.5(7) . . ?
C17 O22A C21A 110.78(10) . . ?
C17 O22A O22B 49.5(6) . . ?
C21A O22A C18B 95.5(8) . . ?
C21A O22A O22B 72.6(6) . . ?
O22B O22A C18B 91.0(10) . . ?
C17 O22B C21A 100.4(12) . . ?
C17 O22B C21B 114.8(17) . . ?
C17 O22B O22A 59.7(8) . . ?
C21B O22B C21A 49.4(12) . . ?
C21B O22B O22A 94.8(15) . . ?
O22A O22B C21A 50.3(6) . . ?
C25 C24 C29 119.35(11) . . ?
N23 C24 C25 117.37(11) . . ?
N23 C24 C29 123.27(10) . . ?
C24 C25 H25 119.9 . . ?
C26 C25 C24 120.15(12) . . ?
C26 C25 H25 119.9 . . ?
C25 C26 H26 119.7 . . ?
C25 C26 C27 120.68(11) . . ?
C27 C26 H26 119.7 . . ?
C26 C27 H27 119.7 . . ?
C28 C27 C26 120.50(11) . . ?
C28 C27 H27 119.7 . . ?
C27 C28 H28 119.8 . . ?
C27 C28 C29 120.42(12) . . ?
C29 C28 H28 119.8 . . ?
C24 C29 C30 117.03(10) . . ?
C28 C29 C24 118.90(10) . . ?
C28 C29 C30 124.07(11) . . ?
C29 C30 C39 121.91(10) . . ?
C31 C30 C29 118.42(10) . . ?
C31 C30 C39 119.57(10) . . ?
C30 C31 H31 119.6 . . ?
C30 C31 C32 120.79(10) . . ?
C32 C31 H31 119.6 . . ?
C31 C32 C33 120.04(10) . . ?
N23 C32 C31 122.41(11) . . ?
N23 C32 C33 117.44(10) . . ?
C34 C33 C32 119.91(11) . . ?
C34 C33 C38 118.42(11) . . ?
C38 C33 C32 121.58(11) . . ?
C33 C34 H34 119.6 . . ?
C35 C34 C33 120.81(12) . . ?
C35 C34 H34 119.6 . . ?
C34 C35 H35 119.8 . . ?
C36 C35 C34 120.31(13) . . ?
C36 C35 H35 119.8 . . ?
C35 C36 H36 120.3 . . ?
C35 C36 C37 119.46(12) . . ?
C37 C36 H36 120.3 . . ?
C36 C37 H37 119.8 . . ?
C38 C37 C36 120.30(13) . . ?
C38 C37 H37 119.8 . . ?
C33 C38 H38 119.7 . . ?
C37 C38 C33 120.69(12) . . ?
C37 C38 H38 119.7 . . ?
C30 C39 H39 109.7 . . ?
C30 C39 C44 110.77(10) . . ?
C44 C39 H39 109.7 . . ?
O40 C39 C30 107.52(9) . . ?
O40 C39 H39 109.7 . . ?
O40 C39 C44 109.49(9) . . ?
H41A C41 H41B 108.1 . . ?
C42 C41 H41A 109.5 . . ?
C42 C41 H41B 109.5 . . ?
O40 C41 H41A 109.5 . . ?
O40 C41 H41B 109.5 . . ?
O40 C41 C42 110.57(11) . . ?
C41 C42 H42A 109.6 . . ?
C41 C42 H42B 109.6 . . ?
H42A C42 H42B 108.1 . . ?
O43 C42 C41 110.32(10) . . ?
O43 C42 H42A 109.6 . . ?
O43 C42 H42B 109.6 . . ?
C39 C44 H44A 109.5 . . ?
C39 C44 H44B 109.5 . . ?
H44A C44 H44B 108.1 . . ?
O43 C44 C39 110.75(10) . . ?
O43 C44 H44A 109.5 . . ?
O43 C44 H44B 109.5 . . ?
C32 N23 C24 118.07(10) . . ?
C39 O40 C41 110.81(9) . . ?
C44 O43 C42 109.68(9) . . ?

loop_
_geom_bond_atom_site_label_1
_geom_bond_atom_site_label_2
_geom_bond_distance
_geom_bond_site_symmetry_2
_geom_bond_publ_flag
C1 H1 0.9500 . ?
C1 C2 1.4203(16) . ?
C1 C4 1.367(2) . ?
C2 C7 1.4217(17) . ?
C2 N1 1.3661(17) . ?
C4 H4 0.9500 . ?
C4 C5 1.409(2) . ?
C5 H5 0.9500 . ?
C5 C6 1.3705(18) . ?
C6 H6 0.9500 . ?
C6 C7 1.4202(18) . ?
C7 C8 1.4283(16) . ?
C8 C9 1.3655(18) . ?
C8 C17 1.5088(17) . ?
C9 H9 0.9500 . ?
C9 C10 1.4174(16) . ?
C10 C11 1.4865(17) . ?
C10 N1 1.3220(15) . ?
C11 C12 1.3973(17) . ?
C11 C16 1.3988(17) . ?
C12 H12 0.9500 . ?
C12 C13 1.3878(19) . ?
C13 H13 0.9500 . ?
C13 C14 1.389(2) . ?
C14 H14 0.9500 . ?
C14 C15 1.3878(19) . ?
C15 H15 0.9500 . ?
C15 C16 1.3883(19) . ?
C16 H16 0.9500 . ?
C17 H17A 1.0000 . ?
C17 H17 1.0000 . ?
C17 C18A 1.5208(18) . ?
C17 C18B 1.552(10) . ?
C17 O22A 1.4277(14) . ?
C17 O22B 1.257(15) . ?
C18A H18A 0.9900 . ?
C18A H18B 0.9900 . ?
C18A C18B 1.20(3) . ?
C18A O19A 1.4259(16) . ?
C18A O19B 1.88(2) . ?
C18B H18C 0.9900 . ?
C18B H18D 0.9900 . ?
C18B O19B 1.464(18) . ?
C18B O22A 1.75(2) . ?
C20 H20C 0.9900 . ?
C20 H20D 0.9900 . ?
C20 H20A 0.9900 . ?
C20 H20B 0.9900 . ?
C20 C21A 1.490(2) . ?
C20 C21B 1.508(10) . ?
C20 O19A 1.4379(18) . ?
C20 O19B 1.410(10) . ?
C21A H21A 0.9900 . ?
C21A H21B 0.9900 . ?
C21A C21B 1.37(2) . ?
C21A O22A 1.4317(15) . ?
C21A O22B 1.78(2) . ?
C21B H21C 0.9900 . ?
C21B H21D 0.9900 . ?
C21B O19A 1.59(2) . ?
C21B O22B 1.383(17) . ?
O19A O19B 1.64(2) . ?
O22A O22B 1.56(2) . ?
C24 C25 1.4208(16) . ?
C24 C29 1.4233(16) . ?
C24 N23 1.3692(16) . ?
C25 H25 0.9500 . ?
C25 C26 1.3691(19) . ?
C26 H26 0.9500 . ?
C26 C27 1.4112(19) . ?
C27 H27 0.9500 . ?
C27 C28 1.3713(17) . ?
C28 H28 0.9500 . ?
C28 C29 1.4198(16) . ?
C29 C30 1.4276(15) . ?
C30 C31 1.3679(16) . ?
C30 C39 1.5078(15) . ?
C31 H31 0.9500 . ?
C31 C32 1.4163(16) . ?
C32 C33 1.4872(16) . ?
C32 N23 1.3229(15) . ?
C33 C34 1.3944(17) . ?
C33 C38 1.3969(17) . ?
C34 H34 0.9500 . ?
C34 C35 1.3868(18) . ?
C35 H35 0.9500 . ?
C35 C36 1.386(2) . ?
C36 H36 0.9500 . ?
C36 C37 1.389(2) . ?
C37 H37 0.9500 . ?
C37 C38 1.3864(18) . ?
C38 H38 0.9500 . ?
C39 H39 1.0000 . ?
C39 C44 1.5255(16) . ?
C39 O40 1.4273(13) . ?
C41 H41A 0.9900 . ?
C41 H41B 0.9900 . ?
C41 C42 1.5034(19) . ?
C41 O40 1.4295(14) . ?
C42 H42A 0.9900 . ?
C42 H42B 0.9900 . ?
C42 O43 1.4301(16) . ?
C44 H44A 0.9900 . ?
C44 H44B 0.9900 . ?
C44 O43 1.4211(14) . ?

loop_
_geom_torsion_atom_site_label_1
_geom_torsion_atom_site_label_2
_geom_torsion_atom_site_label_3
_geom_torsion_atom_site_label_4
_geom_torsion
_geom_torsion_site_symmetry_1
_geom_torsion_site_symmetry_2
_geom_torsion_site_symmetry_3
_geom_torsion_site_symmetry_4
_geom_torsion_publ_flag
C1 C2 C7 C6 1.87(18) . . . . ?
C1 C2 C7 C8 -179.55(11) . . . . ?
C1 C2 N1 C10 -178.90(11) . . . . ?
C1 C4 C5 C6 1.2(2) . . . . ?
C2 C1 C4 C5 0.8(2) . . . . ?
C2 C7 C8 C9 -2.07(17) . . . . ?
C2 C7 C8 C17 175.99(11) . . . . ?
C4 C1 C2 C7 -2.28(19) . . . . ?
C4 C1 C2 N1 176.00(12) . . . . ?
C4 C5 C6 C7 -1.6(2) . . . . ?
C5 C6 C7 C2 0.05(19) . . . . ?
C5 C6 C7 C8 -178.41(13) . . . . ?
C6 C7 C8 C9 176.42(12) . . . . ?
C6 C7 C8 C17 -5.52(19) . . . . ?
C7 C2 N1 C10 -0.70(18) . . . . ?
C7 C8 C9 C10 0.49(18) . . . . ?
C7 C8 C17 C18A -77.77(15) . . . . ?
C7 C8 C17 C18B -124.0(12) . . . . ?
C7 C8 C17 O22A 162.17(11) . . . . ?
C7 C8 C17 O22B 80.9(16) . . . . ?
C8 C9 C10 C11 -178.98(11) . . . . ?
C8 C9 C10 N1 1.20(19) . . . . ?
C8 C17 C18A C18B -83.3(14) . . . . ?
C8 C17 C18A O19A -176.65(10) . . . . ?
C8 C17 C18A O19B -115.0(5) . . . . ?
C8 C17 C18B C18A 109.8(9) . . . . ?
C8 C17 C18B O19B 172(3) . . . . ?
C8 C17 C18B O22A -105.5(3) . . . . ?
C8 C17 O22A C18B 94.8(10) . . . . ?
C8 C17 O22A C21A 177.99(11) . . . . ?
C8 C17 O22A O22B -140.2(9) . . . . ?
C8 C17 O22B C21A 125.1(10) . . . . ?
C8 C17 O22B C21B 175.0(12) . . . . ?
C8 C17 O22B O22A 94.3(13) . . . . ?
C9 C8 C17 C18A 100.27(14) . . . . ?
C9 C8 C17 C18B 54.0(12) . . . . ?
C9 C8 C17 O22A -19.78(16) . . . . ?
C9 C8 C17 O22B -101.1(16) . . . . ?
C9 C10 C11 C12 -159.31(12) . . . . ?
C9 C10 C11 C16 20.94(17) . . . . ?
C9 C10 N1 C2 -1.08(17) . . . . ?
C10 C11 C12 C13 -179.46(11) . . . . ?
C10 C11 C16 C15 -179.70(11) . . . . ?
C11 C10 N1 C2 179.10(10) . . . . ?
C11 C12 C13 C14 -0.86(19) . . . . ?
C12 C11 C16 C15 0.54(18) . . . . ?
C12 C13 C14 C15 0.6(2) . . . . ?
C13 C14 C15 C16 0.3(2) . . . . ?
C14 C15 C16 C11 -0.82(19) . . . . ?
C16 C11 C12 C13 0.30(18) . . . . ?
C17 C8 C9 C10 -177.63(11) . . . . ?
C17 C18A C18B O19B -140.4(15) . . . . ?
C17 C18A C18B O22A -28.1(7) . . . . ?
C17 C18A O19A C20 58.20(14) . . . . ?
C17 C18A O19A C21B -2.6(7) . . . . ?
C17 C18A O19A O19B 100.4(7) . . . . ?
C17 C18A O19B C18B 38.9(15) . . . . ?
C17 C18A O19B C20 -62.4(11) . . . . ?
C17 C18A O19B O19A -102.5(5) . . . . ?
C17 C18B O19B C18A -54(2) . . . . ?
C17 C18B O19B C20 27(4) . . . . ?
C17 C18B O19B O19A -26(3) . . . . ?
C17 C18B O22A C21A -111.1(5) . . . . ?
C17 C18B O22A O22B -38.5(8) . . . . ?
C17 O22A O22B C21A -139.2(8) . . . . ?
C17 O22A O22B C21B -116.0(17) . . . . ?
C18A C17 C18B O19B 63(3) . . . . ?
C18A C17 C18B O22A 144.8(12) . . . . ?
C18A C17 O22A C18B -26.0(10) . . . . ?
C18A C17 O22A C21A 57.11(14) . . . . ?
C18A C17 O22A O22B 98.9(9) . . . . ?
C18A C17 O22B C21A -75.5(9) . . . . ?
C18A C17 O22B C21B -26(2) . . . . ?
C18A C17 O22B O22A -106.2(4) . . . . ?
C18A C18B O19B C20 81.2(17) . . . . ?
C18A C18B O19B O19A 27.6(11) . . . . ?
C18A C18B O22A C17 33.7(10) . . . . ?
C18A C18B O22A C21A -77.5(14) . . . . ?
C18A C18B O22A O22B -4.9(16) . . . . ?
C18A O19A O19B C18B -23.7(12) . . . . ?
C18A O19A O19B C20 -128.7(7) . . . . ?
C18B C17 C18A O19A -93.4(14) . . . . ?
C18B C17 C18A O19B -31.8(14) . . . . ?
C18B C17 O22A C21A 83.1(10) . . . . ?
C18B C17 O22A O22B 125.0(13) . . . . ?
C18B C17 O22B C21A -27.8(17) . . . . ?
C18B C17 O22B C21B 22(2) . . . . ?
C18B C17 O22B O22A -58.6(14) . . . . ?
C18B C18A O19A C20 -12.6(9) . . . . ?
C18B C18A O19A C21B -73.4(11) . . . . ?
C18B C18A O19A O19B 29.6(11) . . . . ?
C18B C18A O19B C20 -101(2) . . . . ?
C18B C18A O19B O19A -141.4(17) . . . . ?
C18B O22A O22B C17 43.7(9) . . . . ?
C18B O22A O22B C21A -95.5(8) . . . . ?
C18B O22A O22B C21B -72.3(16) . . . . ?
C20 C21A C21B O19A 31.0(6) . . . . ?
C20 C21A C21B O22B 133.7(15) . . . . ?
C20 C21A O22A C17 -57.84(14) . . . . ?
C20 C21A O22A C18B -0.6(7) . . . . ?
C20 C21A O22A O22B -89.9(7) . . . . ?
C20 C21A O22B C17 72.5(11) . . . . ?
C20 C21A O22B C21B -41.3(13) . . . . ?
C20 C21A O22B O22A 107.5(4) . . . . ?
C20 C21B O19A C18A 107.5(4) . . . . ?
C20 C21B O19A O19B 30.5(9) . . . . ?
C20 C21B O22B C17 -34(3) . . . . ?
C20 C21B O22B C21A 48.7(15) . . . . ?
C20 C21B O22B O22A 25(2) . . . . ?
C20 O19A O19B C18A 128.7(7) . . . . ?
C20 O19A O19B C18B 105.0(15) . . . . ?
C21A C20 C21B O19A -143.5(10) . . . . ?
C21A C20 C21B O22B -57(2) . . . . ?
C21A C20 O19A C18A -58.41(15) . . . . ?
C21A C20 O19A C21B 31.0(9) . . . . ?
C21A C20 O19A O19B -111.7(9) . . . . ?
C21A C20 O19B C18A 68.7(11) . . . . ?
C21A C20 O19B C18B 30(2) . . . . ?
C21A C20 O19B O19A 103.7(6) . . . . ?
C21A C21B O19A C18A 73.8(12) . . . . ?
C21A C21B O19A C20 -33.7(8) . . . . ?
C21A C21B O19A O19B -3.2(15) . . . . ?
C21A C21B O22B C17 -82.3(19) . . . . ?
C21A C21B O22B O22A -23.6(11) . . . . ?
C21A O22A O22B C17 139.2(8) . . . . ?
C21A O22A O22B C21B 23.2(13) . . . . ?
C21B C20 C21A O22A 93.2(11) . . . . ?
C21B C20 C21A O22B 34.5(12) . . . . ?
C21B C20 O19A C18A -89.4(9) . . . . ?
C21B C20 O19A O19B -142.7(13) . . . . ?
C21B C20 O19B C18A 5.9(18) . . . . ?
C21B C20 O19B C18B -33(2) . . . . ?
C21B C20 O19B O19A 40.9(14) . . . . ?
C21B C21A O22A C17 8.1(8) . . . . ?
C21B C21A O22A C18B 65.3(10) . . . . ?
C21B C21A O22A O22B -24.0(10) . . . . ?
C21B C21A O22B C17 113.8(19) . . . . ?
C21B C21A O22B O22A 148.8(15) . . . . ?
C21B O19A O19B C18A 96.0(8) . . . . ?
C21B O19A O19B C18B 72.3(15) . . . . ?
C21B O19A O19B C20 -32.7(10) . . . . ?
N1 C2 C7 C6 -176.31(11) . . . . ?
N1 C2 C7 C8 2.28(18) . . . . ?
N1 C10 C11 C12 20.52(17) . . . . ?
N1 C10 C11 C16 -159.23(11) . . . . ?
O19A C18A C18B C17 108.1(4) . . . . ?
O19A C18A C18B O19B -32.3(12) . . . . ?
O19A C18A C18B O22A 80.0(11) . . . . ?
O19A C18A O19B C18B 141.4(17) . . . . ?
O19A C18A O19B C20 40.2(6) . . . . ?
O19A C20 C21A C21B -35.2(11) . . . . ?
O19A C20 C21A O22A 58.00(15) . . . . ?
O19A C20 C21A O22B -0.8(5) . . . . ?
O19A C20 C21B C21A 143.5(10) . . . . ?
O19A C20 C21B O22B 87(2) . . . . ?
O19A C20 O19B C18A -35.0(5) . . . . ?
O19A C20 O19B C18B -74.0(16) . . . . ?
O19A C21B O22B C17 24(2) . . . . ?
O19A C21B O22B C21A 106.8(11) . . . . ?
O19A C21B O22B O22A 83.2(13) . . . . ?
O19B C18A C18B C17 140.4(15) . . . . ?
O19B C18A C18B O22A 112(2) . . . . ?
O19B C18A O19A C20 -42.2(7) . . . . ?
O19B C18A O19A C21B -103.0(10) . . . . ?
O19B C18B O22A C17 130(2) . . . . ?
O19B C18B O22A C21A 19.1(17) . . . . ?
O19B C18B O22A O22B 91.7(18) . . . . ?
O19B C20 C21A C21B -112.7(16) . . . . ?
O19B C20 C21A O22A -19.4(11) . . . . ?
O19B C20 C21A O22B -78.2(12) . . . . ?
O19B C20 C21B C21A 100.9(15) . . . . ?
O19B C20 C21B O19A -42.6(15) . . . . ?
O19B C20 C21B O22B 44(3) . . . . ?
O19B C20 O19A C18A 53.3(9) . . . . ?
O19B C20 O19A C21B 142.7(13) . . . . ?
O22A C17 C18A C18B 35.6(14) . . . . ?
O22A C17 C18A O19A -57.81(14) . . . . ?
O22A C17 C18A O19B 3.8(5) . . . . ?
O22A C17 C18B C18A -144.8(12) . . . . ?
O22A C17 C18B O19B -82(3) . . . . ?
O22A C17 O22B C21A 30.7(6) . . . . ?
O22A C17 O22B C21B 80.7(19) . . . . ?
O22A C18B O19B C18A -109.6(16) . . . . ?
O22A C18B O19B C20 -28(2) . . . . ?
O22A C18B O19B O19A -82.0(14) . . . . ?
O22A C21A C21B C20 -107.3(4) . . . . ?
O22A C21A C21B O19A -76.3(10) . . . . ?
O22A C21A C21B O22B 26.4(12) . . . . ?
O22A C21A O22B C17 -35.0(7) . . . . ?
O22A C21A O22B C21B -148.8(15) . . . . ?
O22B C17 C18A C18B 110.0(17) . . . . ?
O22B C17 C18A O19A 16.6(10) . . . . ?
O22B C17 C18A O19B 78.2(11) . . . . ?
O22B C17 C18B C18A -86.7(16) . . . . ?
O22B C17 C18B O19B -24(4) . . . . ?
O22B C17 C18B O22A 58.1(13) . . . . ?
O22B C17 O22A C18B -125.0(13) . . . . ?
O22B C17 O22A C21A -41.8(9) . . . . ?
O22B C21A C21B C20 -133.7(15) . . . . ?
O22B C21A C21B O19A -102.7(19) . . . . ?
O22B C21A O22A C17 32.1(7) . . . . ?
O22B C21A O22A C18B 89.3(10) . . . . ?
O22B C21B O19A C18A -10.9(15) . . . . ?
O22B C21B O19A C20 -118.4(17) . . . . ?
O22B C21B O19A O19B -87.9(15) . . . . ?
C24 C25 C26 C27 -0.16(19) . . . . ?
C24 C29 C30 C31 -1.28(16) . . . . ?
C24 C29 C30 C39 175.00(10) . . . . ?
C25 C24 C29 C28 1.13(17) . . . . ?
C25 C24 C29 C30 -178.16(10) . . . . ?
C25 C24 N23 C32 178.98(10) . . . . ?
C25 C26 C27 C28 0.31(19) . . . . ?
C26 C27 C28 C29 0.29(18) . . . . ?
C27 C28 C29 C24 -1.00(17) . . . . ?
C27 C28 C29 C30 178.24(11) . . . . ?
C28 C29 C30 C31 179.47(11) . . . . ?
C28 C29 C30 C39 -4.25(17) . . . . ?
C29 C24 C25 C26 -0.56(18) . . . . ?
C29 C24 N23 C32 0.16(17) . . . . ?
C29 C30 C31 C32 1.18(17) . . . . ?
C29 C30 C39 C44 -77.71(13) . . . . ?
C29 C30 C39 O40 162.69(10) . . . . ?
C30 C31 C32 C33 175.53(10) . . . . ?
C30 C31 C32 N23 -0.37(17) . . . . ?
C30 C39 C44 O43 -176.33(9) . . . . ?
C30 C39 O40 C41 177.24(10) . . . . ?
C31 C30 C39 C44 98.53(12) . . . . ?
C31 C30 C39 O40 -21.08(14) . . . . ?
C31 C32 C33 C34 -157.63(11) . . . . ?
C31 C32 C33 C38 19.03(17) . . . . ?
C31 C32 N23 C24 -0.32(17) . . . . ?
C32 C33 C34 C35 176.41(11) . . . . ?
C32 C33 C38 C37 -176.29(12) . . . . ?
C33 C32 N23 C24 -176.31(10) . . . . ?
C33 C34 C35 C36 0.0(2) . . . . ?
C34 C33 C38 C37 0.42(18) . . . . ?
C34 C35 C36 C37 0.4(2) . . . . ?
C35 C36 C37 C38 -0.3(2) . . . . ?
C36 C37 C38 C33 -0.1(2) . . . . ?
C38 C33 C34 C35 -0.36(18) . . . . ?
C39 C30 C31 C32 -175.19(10) . . . . ?
C39 C44 O43 C42 58.77(13) . . . . ?
C41 C42 O43 C44 -58.68(14) . . . . ?
C42 C41 O40 C39 -57.62(14) . . . . ?
C44 C39 O40 C41 56.82(13) . . . . ?
N23 C24 C25 C26 -179.43(11) . . . . ?
N23 C24 C29 C28 179.93(11) . . . . ?
N23 C24 C29 C30 0.64(17) . . . . ?
N23 C32 C33 C34 18.46(16) . . . . ?
N23 C32 C33 C38 -164.88(11) . . . . ?
O40 C39 C44 O43 -57.92(12) . . . . ?
O40 C41 C42 O43 58.08(14) . . . . ?

loop_
_exptl_oxdiff_crystal_face_indexfrac_h
_exptl_oxdiff_crystal_face_indexfrac_k
_exptl_oxdiff_crystal_face_indexfrac_l
_exptl_oxdiff_crystal_face_x
_exptl_oxdiff_crystal_face_y
_exptl_oxdiff_crystal_face_z
-1.0076 -0.0610 -8.7810 0.1393 0.5864 -0.7980
-4.2139 5.9835 0.7872 -0.2024 -0.8356 -0.5107
0.9843 0.0931 8.7798 -0.1403 -0.5905 0.7947
4.1149 -5.9351 -1.3226 0.2092 0.8645 0.4570
3.3868 -3.5082 7.1894 -0.0010 -0.0141 0.9999
-6.4931 1.8607 -0.2512 0.5775 -0.4458 -0.6839
3.6379 2.2730 -8.7565 -0.7161 0.5489 -0.4311
-0.2706 -3.4317 9.4066 0.4396 -0.3352 0.8333
6.5097 -1.8211 0.1330 -0.5842 0.4510 0.6748
-2.4362 6.4826 0.4705 -0.4819 -0.7873 -0.3847
1.4567 1.6590 7.3526 -0.3864 -0.6260 0.6773
-3.8389 -4.3516 2.7413 0.9969 0.0778 -0.0087
-4.6486 1.5514 -5.4498 0.3915 0.0329 -0.9196
1.4894 -6.6876 1.1369 0.6222 0.6533 0.4314
